data_4331186
loop_
_publ_author_name
'Adam C. Malcolm'
'Kyle J. Sabourin'
'Robert McDonald'
'Michael J. Ferguson'
'Eric Rivard'

_publ_contact_author_address
;
Department of Chemistry
University of Alberta
Edmonton
AB T6G 2G2
CANADA
;
_publ_contact_author_email ERIVARD@UALBERTA.CA
_publ_contact_author_name 'E. Rivard'
_publ_section_title
;
 Donor-Acceptor Complexation and Dehydrogenation Chemistry of Aminoboranes
;
_journal_name_full 'Inorganic Chemistry'
_journal_page_first 12905
_journal_page_last 12916
_journal_paper_doi 10.1021/ic3018997
_journal_volume 51
_journal_year 2012
_chemical_formula_moiety 'C29 H47 B2 N3, 0.5(C6 H14)'
_chemical_formula_sum 'C32 H54 B2 N3'
_chemical_formula_weight 502.40
_chemical_name_common 9
_chemical_name_systematic
; 
 ? 
;
_space_group_IT_number 14
_symmetry_cell_setting monoclinic
_symmetry_space_group_name_Hall '-P 2yn'
_symmetry_space_group_name_H-M 'P 1 21/n 1'
_atom_sites_solution_hydrogens geom
_atom_sites_solution_primary direct
_atom_sites_solution_secondary difmap
_audit_creation_method SHELXL-97
_cell_angle_alpha 90.00
_cell_angle_beta 93.3871(9)
_cell_angle_gamma 90.00
_cell_formula_units_Z 4
_cell_length_a 12.7575(2)
_cell_length_b 19.0656(3)
_cell_length_c 13.1625(2)
_cell_measurement_reflns_used 9804
_cell_measurement_temperature 173(2)
_cell_measurement_theta_max 69.95
_cell_measurement_theta_min 4.09
_cell_volume 3195.91(9)
_computing_cell_refinement 'Bruker SAINT'
_computing_data_collection 'Bruker APEX2'
_computing_data_reduction 'Bruker SAINT'
_computing_molecular_graphics 'Bruker SHELXTL'
_computing_publication_material 'Bruker SHELXTL'
_computing_structure_refinement 'SHELXL-97 (Sheldrick, 2008)'
_computing_structure_solution 'SHELXD (Schneider & Sheldrick, 2002)'
_diffrn_ambient_temperature 173(2)
_diffrn_measured_fraction_theta_full 0.956
_diffrn_measured_fraction_theta_max 0.951
_diffrn_measurement_device_type 'Bruker APEX-II CCD'
_diffrn_measurement_method '\w scans'
_diffrn_radiation_monochromator graphite
_diffrn_radiation_source 'fine-focus sealed tube'
_diffrn_radiation_type CuK\a
_diffrn_radiation_wavelength 1.54178
_diffrn_reflns_av_R_equivalents 0.0184
_diffrn_reflns_av_sigmaI/netI 0.0172
_diffrn_reflns_limit_h_max 15
_diffrn_reflns_limit_h_min -15
_diffrn_reflns_limit_k_max 23
_diffrn_reflns_limit_k_min -23
_diffrn_reflns_limit_l_max 16
_diffrn_reflns_limit_l_min -16
_diffrn_reflns_number 20925
_diffrn_reflns_theta_full 68.00
_diffrn_reflns_theta_max 70.72
_diffrn_reflns_theta_min 4.09
_exptl_absorpt_coefficient_mu 0.440
_exptl_absorpt_correction_T_max 0.9378
_exptl_absorpt_correction_T_min 0.9064
_exptl_absorpt_correction_type integration
_exptl_absorpt_process_details 'SADABS (Sheldrick, 2008)'
_exptl_crystal_colour colourless
_exptl_crystal_density_diffrn 1.044
_exptl_crystal_description fragment
_exptl_crystal_F_000 1108
_exptl_crystal_size_max 0.23
_exptl_crystal_size_mid 0.23
_exptl_crystal_size_min 0.15
_refine_diff_density_max 0.424
_refine_diff_density_min -0.436
_refine_diff_density_rms 0.039
_refine_ls_extinction_method none
_refine_ls_goodness_of_fit_ref 1.063
_refine_ls_hydrogen_treatment mixed
_refine_ls_matrix_type full
_refine_ls_number_parameters 346
_refine_ls_number_reflns 5834
_refine_ls_number_restraints 10
_refine_ls_restrained_S_all 1.089
_refine_ls_R_factor_all 0.0594
_refine_ls_R_factor_gt 0.0555
_refine_ls_shift/su_max 0.000
_refine_ls_shift/su_mean 0.000
_refine_ls_structure_factor_coef Fsqd
_refine_ls_weighting_details 'calc w=1/[\s^2^(Fo^2^)+(0.0841P)^2^+1.1971P] where P=(Fo^2^+2Fc^2^)/3'
_refine_ls_weighting_scheme calc
_refine_ls_wR_factor_gt 0.1578
_refine_ls_wR_factor_ref 0.1623
_reflns_number_gt 5320
_reflns_number_total 5834
_reflns_threshold_expression I>2\s(I)
_cod_data_source_file ic3018997_si_002_6.cif
_cod_data_source_block riv11e1
_cod_original_sg_symbol_H-M 'P 21/n'
_cod_database_code 4331186

loop_
_symmetry_equiv_pos_as_xyz
'x, y, z'
'-x+1/2, y+1/2, -z+1/2'
'-x, -y, -z'
'x-1/2, -y-1/2, z-1/2'

loop_
_atom_site_label
_atom_site_type_symbol
_atom_site_fract_x
_atom_site_fract_y
_atom_site_fract_z
_atom_site_U_iso_or_equiv
_atom_site_adp_type
_atom_site_occupancy
_atom_site_symmetry_multiplicity
_atom_site_calc_flag
_atom_site_refinement_flags
_atom_site_disorder_assembly
_atom_site_disorder_group
N1 N 0.16296(10) 0.39400(6) 0.18406(9) 0.0304(3) Uani 1 1 d . . .
N2 N 0.28653(10) 0.39772(6) 0.30276(10) 0.0321(3) Uani 1 1 d . . .
N3 N 0.29888(11) 0.22611(6) 0.18249(10) 0.0356(3) Uani 1 1 d . . .
C1 C 0.22744(11) 0.35226(7) 0.24388(11) 0.0287(3) Uani 1 1 d . . .
C2 C 0.25872(13) 0.46634(8) 0.27994(13) 0.0387(4) Uani 1 1 d . . .
H2 H 0.2885 0.5073 0.3108 0.046 Uiso 1 1 calc R . .
C3 C 0.18189(13) 0.46406(8) 0.20615(13) 0.0373(4) Uani 1 1 d . . .
H3 H 0.1469 0.5032 0.1748 0.045 Uiso 1 1 calc R . .
C4 C 0.27539(18) 0.24428(10) 0.07448(13) 0.0514(5) Uani 1 1 d . . .
H4A H 0.3222 0.2180 0.0320 0.062 Uiso 1 1 calc R . .
H4B H 0.2861 0.2947 0.0648 0.062 Uiso 1 1 calc R . .
H4C H 0.2023 0.2322 0.0550 0.062 Uiso 1 1 calc R . .
C5 C 0.40892(14) 0.24494(9) 0.21052(16) 0.0495(4) Uani 1 1 d . . .
H5A H 0.4553 0.2212 0.1647 0.059 Uiso 1 1 calc R . .
H5B H 0.4269 0.2304 0.2808 0.059 Uiso 1 1 calc R . .
H5C H 0.4177 0.2958 0.2046 0.059 Uiso 1 1 calc R . .
C11 C 0.07450(12) 0.37205(7) 0.11650(11) 0.0320(3) Uani 1 1 d . . .
C12 C -0.01716(12) 0.34952(8) 0.16064(12) 0.0345(3) Uani 1 1 d . . .
C13 C -0.10298(14) 0.33294(9) 0.09480(14) 0.0424(4) Uani 1 1 d . . .
H13 H -0.1659 0.3169 0.1222 0.051 Uiso 1 1 calc R . .
C14 C -0.09879(15) 0.33920(9) -0.00926(14) 0.0473(4) Uani 1 1 d . . .
H14 H -0.1584 0.3275 -0.0526 0.057 Uiso 1 1 calc R . .
C15 C -0.00837(15) 0.36240(9) -0.05022(13) 0.0442(4) Uani 1 1 d . . .
H15 H -0.0067 0.3670 -0.1220 0.053 Uiso 1 1 calc R . .
C16 C 0.08121(13) 0.37944(8) 0.01113(12) 0.0367(4) Uani 1 1 d . . .
C17 C -0.02624(13) 0.34457(9) 0.27513(12) 0.0386(4) Uani 1 1 d . . .
H17 H 0.0463 0.3382 0.3068 0.046 Uiso 1 1 calc R . .
C18 C -0.09103(16) 0.28174(11) 0.30599(15) 0.0539(5) Uani 1 1 d . . .
H18A H -0.0642 0.2391 0.2751 0.065 Uiso 1 1 calc R . .
H18B H -0.1646 0.2887 0.2825 0.065 Uiso 1 1 calc R . .
H18C H -0.0859 0.2770 0.3803 0.065 Uiso 1 1 calc R . .
C19 C -0.06966(17) 0.41268(11) 0.31737(15) 0.0552(5) Uani 1 1 d . . .
H19A H -0.0300 0.4526 0.2926 0.066 Uiso 1 1 calc R . .
H19B H -0.0629 0.4116 0.3919 0.066 Uiso 1 1 calc R . .
H19C H -0.1439 0.4175 0.2947 0.066 Uiso 1 1 calc R . .
C20 C 0.17722(14) 0.40731(9) -0.03830(13) 0.0436(4) Uani 1 1 d . . .
H20 H 0.2374 0.4075 0.0140 0.052 Uiso 1 1 calc R . .
C21 C 0.20787(19) 0.36196(12) -0.12814(15) 0.0612(6) Uani 1 1 d . . .
H21A H 0.2221 0.3139 -0.1046 0.073 Uiso 1 1 calc R . .
H21B H 0.2709 0.3814 -0.1566 0.073 Uiso 1 1 calc R . .
H21C H 0.1501 0.3615 -0.1807 0.073 Uiso 1 1 calc R . .
C22 C 0.15781(19) 0.48290(11) -0.07408(18) 0.0644(6) Uani 1 1 d . . .
H22A H 0.1417 0.5122 -0.0158 0.077 Uiso 1 1 calc R . .
H22B H 0.0985 0.4840 -0.1249 0.077 Uiso 1 1 calc R . .
H22C H 0.2208 0.5009 -0.1044 0.077 Uiso 1 1 calc R . .
C31 C 0.35405(12) 0.37995(8) 0.39226(12) 0.0354(3) Uani 1 1 d . . .
C32 C 0.30509(14) 0.36524(8) 0.48211(13) 0.0408(4) Uani 1 1 d . . .
C33 C 0.36949(16) 0.34842(10) 0.56821(14) 0.0498(4) Uani 1 1 d . . .
H33 H 0.3384 0.3370 0.6299 0.060 Uiso 1 1 calc R . .
C34 C 0.47693(16) 0.34816(10) 0.56524(15) 0.0546(5) Uani 1 1 d . . .
H34 H 0.5194 0.3354 0.6241 0.066 Uiso 1 1 calc R . .
C35 C 0.52307(15) 0.36634(10) 0.47735(16) 0.0517(5) Uani 1 1 d . . .
H35 H 0.5975 0.3676 0.4771 0.062 Uiso 1 1 calc R . .
C36 C 0.46321(13) 0.38311(9) 0.38805(14) 0.0422(4) Uani 1 1 d . . .
C37 C 0.18763(15) 0.37053(11) 0.49101(14) 0.0511(5) Uani 1 1 d . . .
H37 H 0.1545 0.3747 0.4205 0.061 Uiso 1 1 calc R . .
C38 C 0.1419(2) 0.30564(16) 0.5393(2) 0.0780(7) Uani 1 1 d . . .
H38A H 0.1548 0.2645 0.4971 0.094 Uiso 1 1 calc R . .
H38B H 0.0662 0.3119 0.5443 0.094 Uiso 1 1 calc R . .
H38C H 0.1755 0.2988 0.6074 0.094 Uiso 1 1 calc R . .
C39 C 0.1601(2) 0.43680(15) 0.5487(2) 0.0794(8) Uani 1 1 d . . .
H39A H 0.1860 0.4780 0.5133 0.095 Uiso 1 1 calc R . .
H39B H 0.1929 0.4349 0.6179 0.095 Uiso 1 1 calc R . .
H39C H 0.0837 0.4401 0.5519 0.095 Uiso 1 1 calc R . .
C40 C 0.51747(14) 0.40873(11) 0.29566(16) 0.0521(5) Uani 1 1 d . . .
H40 H 0.4660 0.4066 0.2354 0.063 Uiso 1 1 calc R . .
C41 C 0.61304(17) 0.36435(15) 0.2724(2) 0.0767(7) Uani 1 1 d . . .
H41A H 0.5916 0.3153 0.2627 0.092 Uiso 1 1 calc R . .
H41B H 0.6660 0.3676 0.3292 0.092 Uiso 1 1 calc R . .
H41C H 0.6428 0.3817 0.2102 0.092 Uiso 1 1 calc R . .
C42 C 0.5505(2) 0.48564(13) 0.3123(2) 0.0746(7) Uani 1 1 d . . .
H42A H 0.4899 0.5132 0.3315 0.089 Uiso 1 1 calc R . .
H42B H 0.5765 0.5045 0.2492 0.089 Uiso 1 1 calc R . .
H42C H 0.6063 0.4882 0.3667 0.089 Uiso 1 1 calc R . .
B1 B 0.22219(13) 0.26661(8) 0.25294(13) 0.0307(3) Uani 1 1 d . . .
H1BA H 0.1382(14) 0.2499(9) 0.2282(13) 0.039(5) Uiso 1 1 d . . .
H1BB H 0.2436(14) 0.2536(9) 0.3353(13) 0.039(5) Uiso 1 1 d . . .
B2 B 0.28553(17) 0.14224(9) 0.19443(16) 0.0435(4) Uani 1 1 d . . .
H2BA H 0.3015(16) 0.1277(11) 0.2759(16) 0.054(6) Uiso 1 1 d . . .
H2BB H 0.3435(18) 0.1180(12) 0.1400(17) 0.063(6) Uiso 1 1 d . . .
H2BC H 0.2003(17) 0.1279(11) 0.1655(16) 0.052(5) Uiso 1 1 d . . .
C1SA C -0.0349(5) 0.0305(2) 0.5004(8) 0.1626(17) Uiso 0.60 1 d PD . 1
H1SA H -0.0680 0.0313 0.5666 0.195 Uiso 0.60 1 calc PR . 1
H1SB H -0.0918 0.0236 0.4469 0.195 Uiso 0.60 1 calc PR . 1
C2SA C 0.0132(7) 0.1010(3) 0.4845(7) 0.1626(17) Uiso 0.60 1 d PD A 1
H2SA H -0.0439 0.1355 0.4703 0.195 Uiso 0.60 1 calc PR A 1
H2SB H 0.0520 0.1154 0.5484 0.195 Uiso 0.60 1 calc PR A 1
C3SA C 0.0857(7) 0.1040(5) 0.4008(7) 0.1626(17) Uiso 0.60 1 d PD A 1
H3SA H 0.0847 0.1513 0.3716 0.195 Uiso 0.60 1 calc PR A 1
H3SB H 0.0632 0.0701 0.3480 0.195 Uiso 0.60 1 calc PR A 1
H3SC H 0.1570 0.0927 0.4273 0.195 Uiso 0.60 1 calc PR A 1
C1SB C 0.0376(9) 0.0254(6) 0.5237(6) 0.1626(17) Uiso 0.40 1 d PD . 2
H1SC H 0.0879 0.0003 0.5710 0.195 Uiso 0.40 1 calc PR . 2
H1SD H -0.0009 0.0597 0.5640 0.195 Uiso 0.40 1 calc PR . 2
C2SB C 0.0969(8) 0.0637(5) 0.4463(11) 0.1626(17) Uiso 0.40 1 d PD B 2
H2SC H 0.1021 0.0341 0.3851 0.195 Uiso 0.40 1 calc PR B 2
H2SD H 0.1689 0.0740 0.4745 0.195 Uiso 0.40 1 calc PR B 2
C3SB C 0.0407(12) 0.1317(6) 0.4176(11) 0.1626(17) Uiso 0.40 1 d PD B 2
H3SD H 0.0877 0.1620 0.3810 0.195 Uiso 0.40 1 calc PR B 2
H3SE H 0.0204 0.1555 0.4794 0.195 Uiso 0.40 1 calc PR B 2
H3SF H -0.0222 0.1214 0.3738 0.195 Uiso 0.40 1 calc PR B 2

loop_
_atom_site_aniso_label
_atom_site_aniso_U_11
_atom_site_aniso_U_22
_atom_site_aniso_U_33
_atom_site_aniso_U_23
_atom_site_aniso_U_13
_atom_site_aniso_U_12
N1 0.0318(6) 0.0262(6) 0.0328(6) 0.0001(5) -0.0005(5) 0.0021(5)
N2 0.0317(6) 0.0277(6) 0.0365(7) -0.0027(5) -0.0015(5) 0.0001(5)
N3 0.0407(7) 0.0289(6) 0.0373(7) -0.0012(5) 0.0036(6) 0.0048(5)
C1 0.0277(7) 0.0293(7) 0.0292(7) -0.0006(5) 0.0027(6) 0.0011(5)
C2 0.0409(8) 0.0261(7) 0.0486(9) -0.0036(6) -0.0020(7) -0.0008(6)
C3 0.0406(8) 0.0258(7) 0.0452(9) 0.0009(6) 0.0001(7) 0.0028(6)
C4 0.0787(13) 0.0404(9) 0.0361(9) -0.0006(7) 0.0116(9) 0.0089(9)
C5 0.0375(9) 0.0409(9) 0.0713(12) -0.0018(8) 0.0127(9) 0.0043(7)
C11 0.0340(7) 0.0274(7) 0.0340(7) -0.0003(5) -0.0042(6) 0.0049(5)
C12 0.0351(8) 0.0311(7) 0.0368(8) 0.0005(6) -0.0020(7) 0.0050(6)
C13 0.0380(8) 0.0402(9) 0.0483(9) 0.0017(7) -0.0053(8) -0.0017(7)
C14 0.0489(10) 0.0449(9) 0.0461(10) -0.0004(7) -0.0151(8) -0.0022(7)
C15 0.0557(10) 0.0417(9) 0.0341(8) 0.0003(6) -0.0074(8) 0.0030(7)
C16 0.0441(9) 0.0296(7) 0.0360(8) 0.0016(6) -0.0020(7) 0.0059(6)
C17 0.0331(8) 0.0452(9) 0.0374(8) -0.0009(6) 0.0016(7) 0.0029(6)
C18 0.0552(11) 0.0617(12) 0.0457(10) 0.0060(8) 0.0096(9) -0.0073(9)
C19 0.0598(12) 0.0569(11) 0.0494(10) -0.0088(8) 0.0083(9) 0.0098(9)
C20 0.0494(10) 0.0441(9) 0.0374(8) 0.0077(7) 0.0046(8) 0.0056(7)
C21 0.0712(14) 0.0747(14) 0.0386(10) 0.0030(9) 0.0103(10) 0.0129(11)
C22 0.0715(14) 0.0521(12) 0.0710(14) 0.0246(10) 0.0139(12) 0.0050(10)
C31 0.0371(8) 0.0289(7) 0.0391(8) -0.0055(6) -0.0067(7) 0.0006(6)
C32 0.0458(9) 0.0371(8) 0.0385(8) -0.0079(6) -0.0051(7) -0.0009(7)
C33 0.0601(11) 0.0473(10) 0.0403(9) -0.0025(7) -0.0102(9) -0.0027(8)
C34 0.0589(11) 0.0488(10) 0.0530(11) 0.0006(8) -0.0225(9) 0.0007(8)
C35 0.0403(9) 0.0476(10) 0.0648(12) -0.0031(8) -0.0159(9) -0.0008(7)
C36 0.0371(8) 0.0361(8) 0.0521(10) -0.0052(7) -0.0077(8) -0.0024(6)
C37 0.0458(10) 0.0713(13) 0.0362(9) -0.0109(8) 0.0026(8) 0.0001(9)
C38 0.0657(14) 0.102(2) 0.0695(15) -0.0041(13) 0.0263(13) -0.0180(13)
C39 0.0661(14) 0.0956(19) 0.0760(16) -0.0292(14) 0.0005(13) 0.0240(13)
C40 0.0363(9) 0.0569(11) 0.0628(12) -0.0010(9) -0.0005(9) -0.0098(8)
C41 0.0378(10) 0.1004(19) 0.0922(18) -0.0079(14) 0.0076(12) -0.0012(11)
C42 0.0687(14) 0.0663(14) 0.0882(17) 0.0051(12) -0.0003(13) -0.0299(11)
B1 0.0331(8) 0.0259(8) 0.0330(8) -0.0005(6) 0.0003(7) 0.0017(6)
B2 0.0541(11) 0.0273(9) 0.0481(11) -0.0029(7) -0.0039(9) 0.0055(8)

loop_
_atom_type_symbol
_atom_type_description
_atom_type_scat_dispersion_real
_atom_type_scat_dispersion_imag
_atom_type_scat_source
C C 0.0181 0.0091 'International Tables Vol C Tables 4.2.6.8 and 6.1.1.4'
H H 0.0000 0.0000 'International Tables Vol C Tables 4.2.6.8 and 6.1.1.4'
B B 0.0090 0.0039 'International Tables Vol C Tables 4.2.6.8 and 6.1.1.4'
N N 0.0311 0.0180 'International Tables Vol C Tables 4.2.6.8 and 6.1.1.4'

loop_
_geom_angle_atom_site_label_1
_geom_angle_atom_site_label_2
_geom_angle_atom_site_label_3
_geom_angle
_geom_angle_site_symmetry_1
C1 N1 C3 110.51(12) .
C1 N1 C11 127.23(12) .
C3 N1 C11 121.64(12) .
C1 N2 C2 110.62(12) .
C1 N2 C31 126.40(12) .
C2 N2 C31 121.80(12) .
C5 N3 C4 108.65(15) .
C5 N3 B1 110.23(12) .
C4 N3 B1 110.55(12) .
C5 N3 B2 108.71(13) .
C4 N3 B2 108.01(13) .
B1 N3 B2 110.63(13) .
N2 C1 N1 104.63(12) .
N2 C1 B1 128.09(12) .
N1 C1 B1 126.77(12) .
C3 C2 N2 107.10(13) .
C2 C3 N1 107.13(13) .
C16 C11 C12 122.79(14) .
C16 C11 N1 119.00(14) .
C12 C11 N1 118.02(13) .
C13 C12 C11 117.11(15) .
C13 C12 C17 119.97(15) .
C11 C12 C17 122.90(13) .
C14 C13 C12 121.57(17) .
C15 C14 C13 119.99(16) .
C14 C15 C16 121.63(16) .
C15 C16 C11 116.90(16) .
C15 C16 C20 119.14(15) .
C11 C16 C20 123.90(14) .
C12 C17 C18 112.77(14) .
C12 C17 C19 110.97(14) .
C18 C17 C19 110.89(16) .
C16 C20 C22 109.97(15) .
C16 C20 C21 112.47(16) .
C22 C20 C21 109.71(16) .
C32 C31 C36 122.54(15) .
C32 C31 N2 117.26(14) .
C36 C31 N2 120.03(15) .
C33 C32 C31 117.48(17) .
C33 C32 C37 119.34(17) .
C31 C32 C37 123.10(15) .
C34 C33 C32 121.17(19) .
C35 C34 C33 120.09(17) .
C34 C35 C36 121.67(17) .
C31 C36 C35 116.87(17) .
C31 C36 C40 123.29(15) .
C35 C36 C40 119.66(16) .
C32 C37 C38 112.54(18) .
C32 C37 C39 110.60(17) .
C38 C37 C39 111.1(2) .
C36 C40 C41 112.95(18) .
C36 C40 C42 109.12(17) .
C41 C40 C42 109.92(18) .
N3 B1 C1 114.39(12) .
N3 B1 H1BA 107.3(9) .
N3 B1 H1BB 109.4(9) .
C1 B1 H1BA 107.3(9) .
C1 B1 H1BB 106.2(9) .
H1BA B1 H1BB 112.3(13) .
N3 B2 H2BA 109.0(11) .
N3 B2 H2BB 105.1(11) .
N3 B2 H2BC 107.6(10) .
H2BA B2 H2BB 114.2(15) .
H2BA B2 H2BC 111.7(15) .
H2BB B2 H2BC 108.8(15) .
C1SA C1SA C2SA 117.2(6) 3_556
C3SA C2SA C1SA 114.7(6) .
C1SB C1SB C2SB 112.0(7) 3_556
C1SB C2SB C3SB 109.7(6) .

loop_
_geom_bond_atom_site_label_1
_geom_bond_atom_site_label_2
_geom_bond_distance
_geom_bond_site_symmetry_2
N1 C1 1.3615(18) .
N1 C3 1.3851(19) .
N1 C11 1.4564(18) .
N2 C1 1.3606(18) .
N2 C2 1.3839(19) .
N2 C31 1.4576(19) .
N3 C5 1.475(2) .
N3 C4 1.477(2) .
N3 B1 1.588(2) .
N3 B2 1.617(2) .
C1 B1 1.639(2) .
C2 C3 1.339(2) .
C11 C16 1.402(2) .
C11 C12 1.403(2) .
C12 C13 1.392(2) .
C12 C17 1.521(2) .
C13 C14 1.379(3) .
C14 C15 1.375(3) .
C15 C16 1.398(2) .
C16 C20 1.517(2) .
C17 C18 1.524(2) .
C17 C19 1.529(2) .
C20 C22 1.532(2) .
C20 C21 1.534(3) .
C31 C32 1.398(3) .
C31 C36 1.398(2) .
C32 C33 1.397(2) .
C32 C37 1.513(3) .
C33 C34 1.374(3) .
C34 C35 1.373(3) .
C35 C36 1.400(2) .
C36 C40 1.515(3) .
C37 C38 1.522(3) .
C37 C39 1.525(3) .
C40 C41 1.530(3) .
C40 C42 1.538(3) .
B1 H1BA 1.146(18) .
B1 H1BB 1.130(18) .
B2 H2BA 1.12(2) .
B2 H2BB 1.16(2) .
B2 H2BC 1.16(2) .
C1SA C1SA 1.466(6) 3_556
C1SA C2SA 1.498(6) .
C2SA C3SA 1.481(6) .
C1SB C1SB 1.476(7) 3_556
C1SB C2SB 1.495(7) .
C2SB C3SB 1.518(7) .

loop_
_geom_torsion_atom_site_label_1
_geom_torsion_atom_site_label_2
_geom_torsion_atom_site_label_3
_geom_torsion_atom_site_label_4
_geom_torsion
_geom_torsion_site_symmetry_1
C2 N2 C1 N1 0.21(16) .
C31 N2 C1 N1 167.88(14) .
C2 N2 C1 B1 -171.95(15) .
C31 N2 C1 B1 -4.3(2) .
C3 N1 C1 N2 -0.22(16) .
C11 N1 C1 N2 -171.23(13) .
C3 N1 C1 B1 172.08(14) .
C11 N1 C1 B1 1.1(2) .
C1 N2 C2 C3 -0.13(18) .
C31 N2 C2 C3 -168.46(14) .
N2 C2 C3 N1 -0.02(18) .
C1 N1 C3 C2 0.15(18) .
C11 N1 C3 C2 171.75(14) .
C1 N1 C11 C16 -112.59(16) .
C3 N1 C11 C16 77.31(18) .
C1 N1 C11 C12 72.38(19) .
C3 N1 C11 C12 -97.72(17) .
C16 C11 C12 C13 1.3(2) .
N1 C11 C12 C13 176.09(13) .
C16 C11 C12 C17 -177.18(14) .
N1 C11 C12 C17 -2.4(2) .
C11 C12 C13 C14 -0.8(2) .
C17 C12 C13 C14 177.67(15) .
C12 C13 C14 C15 -0.1(3) .
C13 C14 C15 C16 0.7(3) .
C14 C15 C16 C11 -0.3(2) .
C14 C15 C16 C20 -177.75(16) .
C12 C11 C16 C15 -0.7(2) .
N1 C11 C16 C15 -175.52(13) .
C12 C11 C16 C20 176.62(14) .
N1 C11 C16 C20 1.8(2) .
C13 C12 C17 C18 38.5(2) .
C11 C12 C17 C18 -143.08(16) .
C13 C12 C17 C19 -86.59(19) .
C11 C12 C17 C19 91.81(18) .
C15 C16 C20 C22 73.2(2) .
C11 C16 C20 C22 -104.10(19) .
C15 C16 C20 C21 -49.4(2) .
C11 C16 C20 C21 133.31(16) .
C1 N2 C31 C32 -75.61(19) .
C2 N2 C31 C32 90.78(18) .
C1 N2 C31 C36 109.06(17) .
C2 N2 C31 C36 -84.54(19) .
C36 C31 C32 C33 -4.6(2) .
N2 C31 C32 C33 -179.78(14) .
C36 C31 C32 C37 172.09(16) .
N2 C31 C32 C37 -3.1(2) .
C31 C32 C33 C34 1.7(3) .
C37 C32 C33 C34 -175.13(17) .
C32 C33 C34 C35 1.7(3) .
C33 C34 C35 C36 -2.3(3) .
C32 C31 C36 C35 4.0(2) .
N2 C31 C36 C35 179.07(14) .
C32 C31 C36 C40 -171.21(16) .
N2 C31 C36 C40 3.9(2) .
C34 C35 C36 C31 -0.5(3) .
C34 C35 C36 C40 174.88(18) .
C33 C32 C37 C38 -52.4(2) .
C31 C32 C37 C38 131.01(19) .
C33 C32 C37 C39 72.6(2) .
C31 C32 C37 C39 -104.0(2) .
C31 C36 C40 C41 -138.60(18) .
C35 C36 C40 C41 46.3(2) .
C31 C36 C40 C42 98.8(2) .
C35 C36 C40 C42 -76.2(2) .
C5 N3 B1 C1 61.36(16) .
C4 N3 B1 C1 -58.78(17) .
B2 N3 B1 C1 -178.38(12) .
N2 C1 B1 N3 -93.85(17) .
N1 C1 B1 N3 95.63(17) .
C1SA C1SA C2SA C3SA 44.9(15) 3_556
C1SB C1SB C2SB C3SB 92.9(17) 3_556
